data_1512110
loop_
_publ_author_name
'Wang, Yi-Feng'
'Zhang, Feng-Lian'
'Chiba, Shunsuke'

_publ_contact_author
;
Dr Shunsuke Chiba
Division of Chemistry and Biological Chemistry
School of Physical and Mathematical Sciences
Nanyang Technological University
21 Nanyang Link
Singapore 637371
Singapore
;
_publ_section_title
;
 Oxidative radical skeletal rearrangement induced by molecular oxygen:
 synthesis of quinazolinones.
;
_journal_issue 11
_journal_name_full 'Organic letters'
_journal_page_first 2842
_journal_page_last 2845
_journal_paper_doi 10.1021/ol4011745
_journal_volume 15
_journal_year 2013
_chemical_formula_moiety 'C30 H23 N3 O'
_chemical_formula_sum 'C30 H23 N3 O'
_chemical_formula_weight 441.51
_chemical_name_systematic
; 
 ? 
;
_space_group_IT_number 33
_symmetry_cell_setting orthorhombic
_symmetry_space_group_name_Hall 'P 2c -2n'
_symmetry_space_group_name_H-M 'P n a 21'
_atom_sites_solution_hydrogens geom
_atom_sites_solution_primary direct
_atom_sites_solution_secondary difmap
_audit_creation_method SHELXL-97
_cell_angle_alpha 90.00
_cell_angle_beta 90.00
_cell_angle_gamma 90.00
_cell_formula_units_Z 4
_cell_length_a 36.9495(8)
_cell_length_b 10.6830(2)
_cell_length_c 5.61100(10)
_cell_measurement_reflns_used 6516
_cell_measurement_temperature 103(2)
_cell_measurement_theta_max 30.09
_cell_measurement_theta_min 2.52
_cell_volume 2214.84(7)
_computing_cell_refinement 'Bruker SAINT'
_computing_data_collection 'Bruker APEX2'
_computing_data_reduction 'Bruker SAINT'
_computing_molecular_graphics 'Bruker SHELXTL'
_computing_publication_material 'Bruker SHELXTL'
_computing_structure_refinement 'SHELXL-97 (Sheldrick, 2008)'
_computing_structure_solution 'SHELXS-97 (Sheldrick, 2008)'
_diffrn_ambient_temperature 103(2)
_diffrn_measured_fraction_theta_full 0.978
_diffrn_measured_fraction_theta_max 0.945
_diffrn_measurement_device_type 'Bruker APEX-II CCD'
_diffrn_measurement_method '\f and \w scans'
_diffrn_radiation_monochromator graphite
_diffrn_radiation_source 'fine-focus sealed tube'
_diffrn_radiation_type MoK\a
_diffrn_radiation_wavelength 0.71073
_diffrn_reflns_av_R_equivalents 0.0554
_diffrn_reflns_av_sigmaI/netI 0.0368
_diffrn_reflns_limit_h_max 53
_diffrn_reflns_limit_h_min -53
_diffrn_reflns_limit_k_max 15
_diffrn_reflns_limit_k_min -15
_diffrn_reflns_limit_l_max 7
_diffrn_reflns_limit_l_min -5
_diffrn_reflns_number 25845
_diffrn_reflns_theta_full 25.00
_diffrn_reflns_theta_max 31.24
_diffrn_reflns_theta_min 1.10
_exptl_absorpt_coefficient_mu 0.081
_exptl_absorpt_correction_T_max 0.9951
_exptl_absorpt_correction_T_min 0.9682
_exptl_absorpt_correction_type multi-scan
_exptl_absorpt_process_details sadabs
_exptl_crystal_colour colourless
_exptl_crystal_density_diffrn 1.324
_exptl_crystal_density_method 'not measured'
_exptl_crystal_description needle
_exptl_crystal_F_000 928
_exptl_crystal_size_max 0.40
_exptl_crystal_size_mid 0.08
_exptl_crystal_size_min 0.06
_refine_diff_density_max 0.462
_refine_diff_density_min -0.551
_refine_diff_density_rms 0.161
_refine_ls_extinction_method none
_refine_ls_goodness_of_fit_ref 1.194
_refine_ls_hydrogen_treatment constr
_refine_ls_matrix_type full
_refine_ls_number_parameters 350
_refine_ls_number_reflns 3726
_refine_ls_number_restraints 218
_refine_ls_restrained_S_all 1.166
_refine_ls_R_factor_all 0.0641
_refine_ls_R_factor_gt 0.0488
_refine_ls_shift/su_max 0.001
_refine_ls_shift/su_mean 0.000
_refine_ls_structure_factor_coef Fsqd
_refine_ls_weighting_details 'calc w=1/[\s^2^(Fo^2^)+(0.0910P)^2^+0.2352P] where P=(Fo^2^+2Fc^2^)/3'
_refine_ls_weighting_scheme calc
_refine_ls_wR_factor_gt 0.1272
_refine_ls_wR_factor_ref 0.1536
_reflns_number_gt 3267
_reflns_number_total 3726
_reflns_threshold_expression >2sigma(I)
_cod_data_source_file ol4011745_si_005.cif
_cod_data_source_block 2u
_cod_depositor_comments
;
The following automatic conversions were performed:

'_symmetry_cell_setting' value 'Orthorhombic' changed to
'orthorhombic' according to
/home/saulius/struct/CIF-dictionaries/cif_core.dic dictionary named
'cif_core.dic' version 2.3.1 from 2005-06-27.

Automatic conversion script
Id: cif_fix_values 1891 2012-01-12 08:04:46Z andrius 
;
_cod_original_sg_symbol_H-M Pna2(1)
_cod_database_code 1512110

loop_
_symmetry_equiv_pos_as_xyz
'x, y, z'
'-x, -y, z+1/2'
'x+1/2, -y+1/2, z'
'-x+1/2, y+1/2, z+1/2'

loop_
_atom_site_label
_atom_site_type_symbol
_atom_site_fract_x
_atom_site_fract_y
_atom_site_fract_z
_atom_site_U_iso_or_equiv
_atom_site_adp_type
_atom_site_occupancy
_atom_site_symmetry_multiplicity
_atom_site_calc_flag
_atom_site_refinement_flags
_atom_site_disorder_assembly
_atom_site_disorder_group
C1 C -0.00926(6) 0.2336(2) 0.4900(5) 0.0210(5) Uani 1 1 d . . .
H1 H 0.0021 0.2891 0.3809 0.025 Uiso 1 1 calc R . .
C2 C -0.04319(6) 0.1840(2) 0.4375(5) 0.0230(5) Uani 1 1 d . . .
H2 H -0.0549 0.2060 0.2926 0.028 Uiso 1 1 calc R . .
C3 C -0.05997(6) 0.1030(2) 0.5949(5) 0.0238(5) Uani 1 1 d . . .
H3 H -0.0832 0.0696 0.5588 0.029 Uiso 1 1 calc R . .
C4 C -0.04274(6) 0.0709(2) 0.8054(5) 0.0232(5) Uani 1 1 d . . .
H4 H -0.0541 0.0151 0.9138 0.028 Uiso 1 1 calc R . .
C5 C -0.00878(6) 0.1200(2) 0.8589(5) 0.0195(5) Uani 1 1 d . . .
H5 H 0.0029 0.0973 1.0034 0.023 Uiso 1 1 calc R . .
C6 C 0.00806(6) 0.2019(2) 0.7021(5) 0.0172(5) Uani 1 1 d . . .
C7 C 0.04455(6) 0.2552(2) 0.7715(5) 0.0225(5) Uani 1 1 d . . .
H7A H 0.0433 0.2851 0.9382 0.027 Uiso 1 1 calc R . .
H7B H 0.0628 0.1874 0.7649 0.027 Uiso 1 1 calc R . .
C8 C 0.04463(7) 0.4798(2) 0.6411(5) 0.0221(5) Uani 1 1 d . . .
H8 H 0.0283 0.5097 0.7589 0.027 Uiso 1 1 calc R . .
C9 C 0.06001(6) 0.5516(2) 0.4659(5) 0.0205(5) Uani 1 1 d . . .
H9 H 0.0564 0.6386 0.4403 0.025 Uiso 1 1 calc R . .
C10 C 0.08255(6) 0.47019(19) 0.3296(5) 0.0158(4) Uani 1 1 d . . .
C11 C 0.07926(6) 0.3494(2) 0.4290(5) 0.0165(4) Uani 1 1 d . . .
C12 C 0.09786(6) 0.2454(2) 0.3363(5) 0.0198(5) Uani 1 1 d . . .
H12 H 0.0955 0.1650 0.4068 0.024 Uiso 1 1 calc R . .
C13 C 0.11963(6) 0.2635(2) 0.1404(5) 0.0196(5) Uani 1 1 d . . .
H13 H 0.1319 0.1942 0.0721 0.023 Uiso 1 1 calc R . .
C14 C 0.12394(6) 0.38410(19) 0.0392(5) 0.0162(4) Uani 1 1 d . . .
C15 C 0.10631(5) 0.48847(19) 0.1362(5) 0.0142(4) Uani 1 1 d . . .
C16 C 0.13401(5) 0.62311(19) -0.1251(4) 0.0146(4) Uani 1 1 d . . .
C17 C 0.14744(6) 0.40124(19) -0.1647(5) 0.0172(5) Uani 1 1 d . . .
C18 C 0.17643(6) 0.5489(2) -0.4392(5) 0.0184(5) Uani 1 1 d DU . .
H18C H 0.1656 0.6099 -0.5513 0.022 Uiso 0.498(6) 1 calc PR A 2
H18D H 0.1805 0.4699 -0.5273 0.022 Uiso 0.498(6) 1 calc PR A 2
H18A H 0.1653 0.6087 -0.5525 0.022 Uiso 0.502(6) 1 d PR A 1
H18B H 0.1807 0.4695 -0.5256 0.022 Uiso 0.502(6) 1 d PR A 1
C19 C 0.21187(15) 0.6014(6) -0.3598(12) 0.016(2) Uani 0.502(6) 1 d PDU A 1
C20 C 0.23200(15) 0.5332(6) -0.1968(14) 0.0335(16) Uani 0.502(6) 1 d PU A 1
H20 H 0.2233 0.4548 -0.1418 0.040 Uiso 0.502(6) 1 calc PR A 1
C21 C 0.26485(16) 0.5788(8) -0.1133(15) 0.0373(15) Uani 0.502(6) 1 d PU A 1
H21 H 0.2781 0.5320 0.0013 0.045 Uiso 0.502(6) 1 calc PR A 1
C22 C 0.27845(19) 0.6905(10) -0.1941(17) 0.034(2) Uani 0.502(6) 1 d PU A 1
H22 H 0.3008 0.7216 -0.1354 0.041 Uiso 0.502(6) 1 calc PR A 1
C23 C 0.25909(16) 0.7570(6) -0.3619(17) 0.0391(16) Uani 0.502(6) 1 d PU A 1
H23 H 0.2685 0.8335 -0.4221 0.047 Uiso 0.502(6) 1 calc PR A 1
C24 C 0.22600(14) 0.7128(6) -0.4436(14) 0.0307(14) Uani 0.502(6) 1 d PU A 1
H24 H 0.2129 0.7598 -0.5587 0.037 Uiso 0.502(6) 1 calc PR A 1
C19A C 0.21320(10) 0.6000(5) -0.3507(8) 0.021(3) Uani 0.498(6) 1 d PGDU A 2
C20A C 0.22433(10) 0.5961(5) -0.1142(7) 0.0243(11) Uani 0.498(6) 1 d PGU A 2
H20A H 0.2092 0.5591 0.0032 0.029 Uiso 0.498(6) 1 calc PR A 2
C21A C 0.25761(11) 0.6464(5) -0.0494(7) 0.0347(14) Uani 0.498(6) 1 d PGU A 2
H21A H 0.2652 0.6438 0.1122 0.042 Uiso 0.498(6) 1 calc PR A 2
C22A C 0.27974(10) 0.7005(6) -0.2211(9) 0.036(3) Uani 0.498(6) 1 d PGU A 2
H22A H 0.3025 0.7349 -0.1769 0.044 Uiso 0.498(6) 1 calc PR A 2
C23A C 0.26861(11) 0.7044(5) -0.4577(8) 0.0371(15) Uani 0.498(6) 1 d PGU A 2
H23A H 0.2837 0.7414 -0.5750 0.045 Uiso 0.498(6) 1 calc PR A 2
C24A C 0.23533(11) 0.6541(5) -0.5224(7) 0.0284(13) Uani 0.498(6) 1 d PGU A 2
H24A H 0.2277 0.6567 -0.6841 0.034 Uiso 0.498(6) 1 calc PR A 2
C25 C 0.14197(6) 0.75431(19) -0.2010(5) 0.0150(4) Uani 1 1 d . . .
C26 C 0.12953(6) 0.8042(2) -0.4142(5) 0.0180(5) Uani 1 1 d . . .
H26 H 0.1166 0.7530 -0.5236 0.022 Uiso 1 1 calc R . .
C27 C 0.13600(6) 0.9299(2) -0.4676(5) 0.0204(5) Uani 1 1 d . . .
H27 H 0.1276 0.9638 -0.6141 0.024 Uiso 1 1 calc R . .
C28 C 0.15452(7) 1.0054(2) -0.3086(5) 0.0224(5) Uani 1 1 d . . .
H28 H 0.1584 1.0913 -0.3441 0.027 Uiso 1 1 calc R . .
C29 C 0.16729(7) 0.9549(2) -0.0974(5) 0.0254(6) Uani 1 1 d . . .
H29 H 0.1805 1.0059 0.0105 0.030 Uiso 1 1 calc R . .
C30 C 0.16088(6) 0.8301(2) -0.0422(5) 0.0204(5) Uani 1 1 d . . .
H30 H 0.1694 0.7964 0.1040 0.024 Uiso 1 1 calc R . .
N1 N 0.05643(5) 0.35734(18) 0.6206(4) 0.0194(4) Uani 1 1 d . . .
N2 N 0.11228(5) 0.60913(16) 0.0548(4) 0.0154(4) Uani 1 1 d . . .
N3 N 0.15092(5) 0.52565(16) -0.2437(4) 0.0156(4) Uani 1 1 d . A .
O1 O 0.16389(5) 0.31669(15) -0.2661(4) 0.0248(4) Uani 1 1 d . . .

loop_
_atom_site_aniso_label
_atom_site_aniso_U_11
_atom_site_aniso_U_22
_atom_site_aniso_U_33
_atom_site_aniso_U_23
_atom_site_aniso_U_13
_atom_site_aniso_U_12
C1 0.0216(11) 0.0223(11) 0.0191(14) 0.0058(9) -0.0010(9) -0.0006(8)
C2 0.0214(11) 0.0298(12) 0.0177(14) 0.0017(10) -0.0032(9) 0.0043(9)
C3 0.0179(10) 0.0279(11) 0.0257(16) 0.0003(10) -0.0009(9) -0.0003(8)
C4 0.0208(11) 0.0229(11) 0.0260(16) 0.0041(10) 0.0020(10) -0.0020(8)
C5 0.0207(10) 0.0199(10) 0.0178(14) 0.0027(9) 0.0002(9) 0.0030(8)
C6 0.0182(10) 0.0174(10) 0.0159(13) 0.0012(8) 0.0001(8) 0.0015(7)
C7 0.0235(11) 0.0257(11) 0.0184(14) 0.0081(10) -0.0027(9) -0.0055(8)
C8 0.0252(11) 0.0204(10) 0.0207(14) -0.0016(10) 0.0045(10) -0.0007(8)
C9 0.0224(11) 0.0173(10) 0.0218(14) -0.0011(9) 0.0022(9) -0.0012(8)
C10 0.0174(9) 0.0124(9) 0.0176(13) -0.0001(8) -0.0021(8) -0.0010(7)
C11 0.0166(9) 0.0160(10) 0.0168(13) 0.0014(8) -0.0028(8) -0.0030(7)
C12 0.0199(10) 0.0132(9) 0.0263(15) 0.0035(9) -0.0049(9) -0.0011(7)
C13 0.0188(10) 0.0127(9) 0.0273(15) 0.0007(9) -0.0016(9) 0.0013(7)
C14 0.0152(9) 0.0125(9) 0.0208(13) -0.0013(8) -0.0018(8) -0.0004(7)
C15 0.0144(9) 0.0131(9) 0.0150(12) -0.0013(8) -0.0017(8) -0.0008(7)
C16 0.0150(9) 0.0122(9) 0.0167(13) -0.0023(8) -0.0004(8) 0.0002(7)
C17 0.0159(9) 0.0129(9) 0.0228(14) -0.0035(9) -0.0002(8) -0.0003(7)
C18 0.0217(10) 0.0162(9) 0.0173(13) -0.0032(9) 0.0032(9) 0.0003(7)
C19 0.017(4) 0.012(4) 0.019(4) -0.004(4) 0.002(3) 0.006(3)
C20 0.023(2) 0.035(3) 0.043(4) 0.014(3) -0.010(2) -0.007(2)
C21 0.021(2) 0.053(4) 0.037(4) 0.004(3) -0.008(2) -0.004(2)
C22 0.017(4) 0.043(4) 0.043(4) -0.017(4) -0.007(3) -0.006(3)
C23 0.027(3) 0.027(3) 0.063(4) -0.003(3) 0.002(3) -0.011(2)
C24 0.023(2) 0.027(3) 0.043(4) 0.009(3) 0.000(2) -0.0020(19)
C19A 0.018(4) 0.020(5) 0.025(5) -0.002(4) 0.004(4) -0.006(4)
C20A 0.021(2) 0.027(3) 0.025(3) -0.001(2) 0.0024(19) -0.0002(19)
C21A 0.020(2) 0.044(3) 0.040(4) -0.014(3) -0.006(2) 0.002(2)
C22A 0.018(4) 0.031(4) 0.059(5) -0.013(4) 0.006(3) -0.004(3)
C23A 0.024(3) 0.029(3) 0.059(4) 0.005(3) 0.010(3) -0.005(2)
C24A 0.026(2) 0.025(3) 0.034(3) 0.005(2) 0.009(2) -0.001(2)
C25 0.0150(9) 0.0127(9) 0.0171(13) -0.0010(8) 0.0035(8) 0.0009(7)
C26 0.0187(10) 0.0165(10) 0.0189(13) -0.0001(9) -0.0003(8) 0.0004(7)
C27 0.0235(11) 0.0181(10) 0.0195(14) 0.0039(9) 0.0030(9) 0.0036(8)
C28 0.0281(12) 0.0124(9) 0.0268(16) 0.0014(9) 0.0051(10) 0.0000(8)
C29 0.0347(13) 0.0161(10) 0.0253(16) -0.0036(10) -0.0018(11) -0.0034(9)
C30 0.0286(11) 0.0155(10) 0.0171(13) -0.0016(9) -0.0003(9) 0.0003(8)
N1 0.0211(9) 0.0192(9) 0.0178(11) 0.0031(8) 0.0006(8) -0.0037(7)
N2 0.0175(8) 0.0115(7) 0.0170(11) -0.0014(7) 0.0007(7) -0.0004(6)
N3 0.0159(8) 0.0126(8) 0.0183(11) -0.0032(7) 0.0019(7) 0.0003(6)
O1 0.0284(9) 0.0145(7) 0.0315(11) -0.0065(8) 0.0067(8) 0.0021(6)

loop_
_atom_type_symbol
_atom_type_description
_atom_type_scat_dispersion_real
_atom_type_scat_dispersion_imag
_atom_type_scat_source
C C 0.0033 0.0000 'International Tables Vol C Tables 4.2.6.8 and 6.1.1.4'
H H 0.0000 0.0000 'International Tables Vol C Tables 4.2.6.8 and 6.1.1.4'
N N 0.0061 0.0000 'International Tables Vol C Tables 4.2.6.8 and 6.1.1.4'
O O 0.0106 0.0000 'International Tables Vol C Tables 4.2.6.8 and 6.1.1.4'

loop_
_geom_angle_atom_site_label_1
_geom_angle_atom_site_label_2
_geom_angle_atom_site_label_3
_geom_angle
C2 C1 C6 120.1(2)
C2 C1 H1 119.9
C6 C1 H1 119.9
C3 C2 C1 120.4(2)
C3 C2 H2 119.8
C1 C2 H2 119.8
C2 C3 C4 119.5(2)
C2 C3 H3 120.2
C4 C3 H3 120.2
C3 C4 C5 120.3(2)
C3 C4 H4 119.8
C5 C4 H4 119.8
C6 C5 C4 120.3(2)
C6 C5 H5 119.8
C4 C5 H5 119.8
C5 C6 C1 119.2(2)
C5 C6 C7 118.2(2)
C1 C6 C7 122.5(2)
N1 C7 C6 113.7(2)
N1 C7 H7A 108.8
C6 C7 H7A 108.8
N1 C7 H7B 108.8
C6 C7 H7B 108.8
H7A C7 H7B 107.7
C9 C8 N1 109.8(2)
C9 C8 H8 125.1
N1 C8 H8 125.1
C8 C9 C10 106.6(2)
C8 C9 H9 126.7
C10 C9 H9 126.7
C15 C10 C11 119.0(2)
C15 C10 C9 133.8(2)
C11 C10 C9 107.2(2)
N1 C11 C12 129.8(2)
N1 C11 C10 107.9(2)
C12 C11 C10 122.3(2)
C13 C12 C11 118.1(2)
C13 C12 H12 121.0
C11 C12 H12 121.0
C12 C13 C14 120.9(2)
C12 C13 H13 119.5
C14 C13 H13 119.5
C15 C14 C13 121.0(2)
C15 C14 C17 119.0(2)
C13 C14 C17 119.9(2)
N2 C15 C14 122.6(2)
N2 C15 C10 118.81(19)
C14 C15 C10 118.6(2)
N2 C16 N3 124.5(2)
N2 C16 C25 116.82(19)
N3 C16 C25 118.7(2)
O1 C17 N3 120.2(2)
O1 C17 C14 124.7(2)
N3 C17 C14 115.04(19)
N3 C18 C19 113.8(3)
N3 C18 C19A 112.6(2)
C19 C18 C19A 1.9(4)
N3 C18 H18C 109.1
C19 C18 H18C 107.3
C19A C18 H18C 109.1
N3 C18 H18D 109.1
C19 C18 H18D 109.6
C19A C18 H18D 109.1
H18C C18 H18D 107.8
N3 C18 H18A 108.8
C19 C18 H18A 108.2
C19A C18 H18A 110.1
H18C C18 H18A 1.1
H18D C18 H18A 107.0
N3 C18 H18B 108.9
C19 C18 H18B 109.2
C19A C18 H18B 108.7
H18C C18 H18B 108.5
H18D C18 H18B 0.7
H18A C18 H18B 107.7
C24 C19 C20 118.3(5)
C24 C19 C18 123.6(6)
C20 C19 C18 118.1(5)
C19 C20 C21 120.5(6)
C19 C20 H20 119.8
C21 C20 H20 119.8
C22 C21 C20 120.9(7)
C22 C21 H21 119.6
C20 C21 H21 119.6
C21 C22 C23 118.9(5)
C21 C22 H22 120.5
C23 C22 H22 120.5
C22 C23 C24 120.5(6)
C22 C23 H23 119.8
C24 C23 H23 119.8
C19 C24 C23 120.9(6)
C19 C24 H24 119.6
C23 C24 H24 119.6
C20A C19A C24A 120.0
C20A C19A C18 123.8(3)
C24A C19A C18 116.2(3)
C19A C20A C21A 120.0
C19A C20A H20A 120.0
C21A C20A H20A 120.0
C20A C21A C22A 120.0
C20A C21A H21A 120.0
C22A C21A H21A 120.0
C23A C22A C21A 120.0
C23A C22A H22A 120.0
C21A C22A H22A 120.0
C24A C23A C22A 120.0
C24A C23A H23A 120.0
C22A C23A H23A 120.0
C23A C24A C19A 120.0
C23A C24A H24A 120.0
C19A C24A H24A 120.0
C26 C25 C30 119.7(2)
C26 C25 C16 122.7(2)
C30 C25 C16 117.5(2)
C25 C26 C27 119.8(2)
C25 C26 H26 120.1
C27 C26 H26 120.1
C28 C27 C26 120.5(2)
C28 C27 H27 119.8
C26 C27 H27 119.8
C27 C28 C29 119.5(2)
C27 C28 H28 120.2
C29 C28 H28 120.2
C28 C29 C30 120.4(2)
C28 C29 H29 119.8
C30 C29 H29 119.8
C29 C30 C25 120.1(2)
C29 C30 H30 120.0
C25 C30 H30 120.0
C11 N1 C8 108.5(2)
C11 N1 C7 126.8(2)
C8 N1 C7 124.6(2)
C16 N2 C15 117.49(19)
C16 N3 C17 121.2(2)
C16 N3 C18 121.44(18)
C17 N3 C18 117.02(18)

loop_
_geom_bond_atom_site_label_1
_geom_bond_atom_site_label_2
_geom_bond_distance
C1 C2 1.392(3)
C1 C6 1.393(3)
C1 H1 0.9500
C2 C3 1.383(4)
C2 H2 0.9500
C3 C4 1.385(4)
C3 H3 0.9500
C4 C5 1.393(3)
C4 H4 0.9500
C5 C6 1.388(3)
C5 H5 0.9500
C6 C7 1.514(3)
C7 N1 1.449(3)
C7 H7A 0.9900
C7 H7B 0.9900
C8 C9 1.370(4)
C8 N1 1.384(3)
C8 H8 0.9500
C9 C10 1.427(3)
C9 H9 0.9500
C10 C15 1.409(3)
C10 C11 1.411(3)
C11 N1 1.370(3)
C11 C12 1.406(3)
C12 C13 1.376(4)
C12 H12 0.9500
C13 C14 1.417(3)
C13 H13 0.9500
C14 C15 1.401(3)
C14 C17 1.448(3)
C15 N2 1.385(3)
C16 N2 1.298(3)
C16 N3 1.385(3)
C16 C25 1.494(3)
C17 O1 1.229(3)
C17 N3 1.407(3)
C18 N3 1.468(3)
C18 C19 1.493(6)
C18 C19A 1.546(4)
C18 H18C 0.9900
C18 H18D 0.9900
C18 H18A 0.9900
C18 H18B 0.9900
C19 C24 1.382(8)
C19 C20 1.386(9)
C20 C21 1.389(8)
C20 H20 0.9500
C21 C22 1.372(13)
C21 H21 0.9500
C22 C23 1.379(12)
C22 H22 0.9500
C23 C24 1.388(8)
C23 H23 0.9500
C24 H24 0.9500
C19A C20A 1.3900
C19A C24A 1.3900
C20A C21A 1.3900
C20A H20A 0.9500
C21A C22A 1.3900
C21A H21A 0.9500
C22A C23A 1.3900
C22A H22A 0.9500
C23A C24A 1.3900
C23A H23A 0.9500
C24A H24A 0.9500
C25 C26 1.388(4)
C25 C30 1.392(3)
C26 C27 1.397(3)
C26 H26 0.9500
C27 C28 1.384(4)
C27 H27 0.9500
C28 C29 1.385(4)
C28 H28 0.9500
C29 C30 1.389(3)
C29 H29 0.9500
C30 H30 0.9500
